data_5900011
_journal_name_full Strukturbericht
_journal_page_first 666
_journal_volume 3
_chemical_formula_sum 'C2 H2 I2'
_chemical_name_systematic 'Diiodine acetylene'
_symmetry_Int_Tables_number 14
_symmetry_space_group_name_H-M 'P 1 21/c 1'
_cell_angle_alpha 90
_cell_angle_beta 105.33
_cell_angle_gamma 90
_cell_formula_units_Z 2
_cell_length_a 4.58
_cell_length_b 13.31
_cell_length_c 4.58
_cod_data_source_file 012_diiodine_acetylene.cif
_cod_data_source_block diiodine_acetylene
_cod_depositor_comments
;
 Added the _citation_author_ordinal data item to the CITATION_AUTHOR loop
 and updated the _citation_author_name data item value.

 Antanas Vaitkus,
 2021-05-03
;
_cod_original_sg_symbol_H-M 'P 21/c'
_cod_database_code 5900011

loop_
_atom_site_label
_atom_site_type_symbol
_atom_site_symmetry_multiplicity
_atom_site_Wyckoff_symbol
_atom_site_fract_x
_atom_site_fract_y
_atom_site_fract_z
C C 4 e 0 0.053 -0.008
I I 4 e 0 0.145 -0.270

loop_
_citation_author_citation_id
_citation_author_ordinal
_citation_author_name
1 1 'Kitajgorodskij, A. I.'

loop_
_citation_id
_citation_coordinate_linkage
_citation_title
_citation_book_title
_citation_country
_citation_page_first
_citation_page_last
_citation_year
_citation_book_publisher
_cod_citation_special_details
1 yes ? 'Organicheskaja Kristallokhimija' USSR ? ? 1955 'Izdatel'stvo Akademii Nauk SSSR'
;

Coordinates are presented as published in this book, Kitajgorodskij's
"Organicheskaja Kristallokhimija", keyed in manually.

Saulius Gra\<zulis
;

loop_
_geom_bond_atom_site_label_1
_geom_bond_atom_site_label_2
_geom_bond_distance
C I 1.97(3)
